data_4315747
loop_
_publ_author_name
'Roxanne M. Jenkins'
'Michael L. Singleton'
'Lauren A. Leamer'
'Joseph H. Reibenspies'
'Marcetta Y. Darensbourg'

_publ_section_title
;
 Orientation and Stereodynamic Paths of Planar Monodentate Ligands in
 Square Planar Nickel N2S Complexes
;
_journal_name_full 'Inorganic Chemistry'
_journal_page_first 5503
_journal_page_last 5514
_journal_paper_doi 10.1021/ic1002012
_journal_volume 49
_journal_year 2010
_chemical_formula_sum 'C14 H27 B F4 N4 Ni S'
_chemical_formula_weight 428.97
_chemical_name_systematic
; 
 ? 
;
_space_group_IT_number 14
_symmetry_cell_setting monoclinic
_symmetry_space_group_name_Hall '-P 2yn'
_symmetry_space_group_name_H-M 'P 1 21/n 1'
_atom_sites_solution_hydrogens geom
_atom_sites_solution_primary direct
_atom_sites_solution_secondary difmap
_audit_creation_method SHELXL-97
_cell_angle_alpha 90.00
_cell_angle_beta 93.930(14)
_cell_angle_gamma 90.00
_cell_formula_units_Z 4
_cell_length_a 11.449(4)
_cell_length_b 7.126(3)
_cell_length_c 22.881(8)
_cell_measurement_reflns_used 743
_cell_measurement_temperature 110(2)
_cell_measurement_theta_max 37.27
_cell_measurement_theta_min 3.87
_cell_volume 1862.4(12)
_computing_cell_refinement 'Bruker FRAMBO'
_computing_data_collection 'Bruker FRAMBO'
_computing_data_reduction 'Bruker SAINT'
_computing_molecular_graphics 'Bruker SHELXTL'
_computing_publication_material 'Bruker SHELXTL'
_computing_structure_refinement 'SHELXL-97 (Sheldrick, 2008)'
_computing_structure_solution 'SHELXS-97 (Sheldrick, 2008)'
_diffrn_ambient_temperature 110(2)
_diffrn_measured_fraction_theta_full 0.870
_diffrn_measured_fraction_theta_max 0.870
_diffrn_measurement_device_type 'MWPC area detector'
_diffrn_measurement_method 'phi and omega scans'
_diffrn_radiation_monochromator graphite
_diffrn_radiation_source 'fine-focus sealed tube'
_diffrn_radiation_type CuK\a
_diffrn_radiation_wavelength 1.54178
_diffrn_reflns_av_R_equivalents 0.2384
_diffrn_reflns_av_sigmaI/netI 0.2225
_diffrn_reflns_limit_h_max 12
_diffrn_reflns_limit_h_min -12
_diffrn_reflns_limit_k_max 7
_diffrn_reflns_limit_k_min -7
_diffrn_reflns_limit_l_max 25
_diffrn_reflns_limit_l_min -25
_diffrn_reflns_number 12424
_diffrn_reflns_theta_full 60.00
_diffrn_reflns_theta_max 60.00
_diffrn_reflns_theta_min 3.87
_exptl_absorpt_coefficient_mu 2.949
_exptl_absorpt_correction_T_max 0.7569
_exptl_absorpt_correction_T_min 0.5900
_exptl_absorpt_correction_type multi-scan
_exptl_absorpt_process_details sadabs
_exptl_crystal_colour 'colorless '
_exptl_crystal_density_diffrn 1.530
_exptl_crystal_density_meas 0
_exptl_crystal_density_method 'not measured'
_exptl_crystal_description 'plate     '
_exptl_crystal_F_000 896
_exptl_crystal_size_max 0.20
_exptl_crystal_size_mid 0.10
_exptl_crystal_size_min 0.10
_refine_diff_density_max 0.363
_refine_diff_density_min -0.403
_refine_diff_density_rms 0.075
_refine_ls_extinction_method none
_refine_ls_goodness_of_fit_ref 1.000
_refine_ls_hydrogen_treatment constr
_refine_ls_matrix_type full
_refine_ls_number_parameters 230
_refine_ls_number_reflns 2395
_refine_ls_number_restraints 0
_refine_ls_restrained_S_all 1.000
_refine_ls_R_factor_all 0.1733
_refine_ls_R_factor_gt 0.0603
_refine_ls_shift/su_max 0.012
_refine_ls_shift/su_mean 0.002
_refine_ls_structure_factor_coef Fsqd
_refine_ls_weighting_details
; calc 
 [0.00000+1.00000exp(3.10(sin\q/\l)^2^)]/ 
   [\s^2^(Fo^2^)+0.0000+0.0000*P+(0.0600P)^2^+0.0000sin\q/\l] 
 where P = 0.33333Fo^2^ + 0.66667Fc^2^ 
;
_refine_ls_weighting_scheme calc
_refine_ls_wR_factor_gt 0.1181
_refine_ls_wR_factor_ref 0.1608
_reflns_number_gt 974
_reflns_number_total 2395
_reflns_threshold_expression >2sigma(I)
_cod_data_source_file ic1002012_si_004.cif
_cod_data_source_block mdrox
_cod_depositor_comments
;
The following automatic conversions were performed:

'_symmetry_cell_setting' value 'Monoclinic' changed to 'monoclinic'
according to the built-in table from CIF Core dictionary named
'cif_core.dic' version 2.4.1 from 2010-06-29.

Automatic conversion script
Id: cif_fix_values 1646 2011-03-28 12:23:43Z adriana 
;
_cod_original_cell_volume 1862.3(11)
_cod_database_code 4315747

loop_
_symmetry_equiv_pos_as_xyz
'x, y, z'
'-x+1/2, y+1/2, -z+1/2'
'-x, -y, -z'
'x-1/2, -y-1/2, z-1/2'

loop_
_atom_site_label
_atom_site_type_symbol
_atom_site_fract_x
_atom_site_fract_y
_atom_site_fract_z
_atom_site_U_iso_or_equiv
_atom_site_adp_type
_atom_site_occupancy
_atom_site_symmetry_multiplicity
_atom_site_calc_flag
_atom_site_refinement_flags
_atom_site_disorder_assembly
_atom_site_disorder_group
Ni1 Ni 0.91129(12) 0.9747(2) 0.16850(6) 0.0331(5) Uani 1 1 d . . .
S1 S 0.83678(18) 1.1670(3) 0.22712(9) 0.0360(6) Uani 1 1 d . . .
F4 F 1.1592(4) 0.9573(8) 0.4206(2) 0.0613(17) Uani 1 1 d . . .
F3 F 1.3393(4) 0.8370(8) 0.4419(2) 0.0567(17) Uani 1 1 d . . .
F2 F 1.2548(5) 0.7966(9) 0.3531(2) 0.0657(18) Uani 1 1 d . . .
F1 F 1.1848(5) 0.6438(9) 0.4288(3) 0.082(2) Uani 1 1 d . . .
B1 B 1.2334(9) 0.8096(18) 0.4109(5) 0.041(3) Uani 1 1 d . . .
N1 N 1.0032(5) 0.8646(11) 0.2312(3) 0.0314(19) Uani 1 1 d . . .
N2 N 0.9938(5) 0.7934(11) 0.1222(3) 0.0359(19) Uani 1 1 d . . .
N3 N 0.8276(6) 1.0952(10) 0.1052(3) 0.0327(19) Uani 1 1 d . . .
N4 N 0.6900(6) 1.2084(11) 0.0438(3) 0.039(2) Uani 1 1 d . . .
C1 C 0.9150(7) 1.0985(14) 0.2975(4) 0.039(2) Uani 1 1 d . . .
C2 C 0.9601(7) 0.9067(14) 0.2902(3) 0.038(3) Uani 1 1 d . . .
H2A H 0.8971 0.8165 0.2977 0.046 Uiso 1 1 calc R . .
H2B H 1.0251 0.8853 0.3202 0.046 Uiso 1 1 calc R . .
C3 C 1.1254(6) 0.9481(13) 0.2260(3) 0.032(2) Uani 1 1 d . . .
H3A H 1.1742 0.9228 0.2625 0.038 Uiso 1 1 calc R . .
H3B H 1.1187 1.0858 0.2212 0.038 Uiso 1 1 calc R . .
C4 C 1.1854(6) 0.8655(13) 0.1738(3) 0.034(2) Uani 1 1 d . . .
H4A H 1.2593 0.9347 0.1697 0.041 Uiso 1 1 calc R . .
H4B H 1.2061 0.7333 0.1830 0.041 Uiso 1 1 calc R . .
C5 C 1.1150(7) 0.8704(12) 0.1161(4) 0.034(2) Uani 1 1 d . . .
H5A H 1.1549 0.7951 0.0870 0.041 Uiso 1 1 calc R . .
H5B H 1.1093 1.0014 0.1017 0.041 Uiso 1 1 calc R . .
C6 C 1.0060(8) 0.6582(14) 0.2222(4) 0.041(2) Uani 1 1 d . . .
H6A H 0.9392 0.5992 0.2404 0.049 Uiso 1 1 calc R . .
H6B H 1.0793 0.6060 0.2412 0.049 Uiso 1 1 calc R . .
C7 C 0.9993(7) 0.6141(13) 0.1568(4) 0.038(2) Uani 1 1 d . . .
H7A H 1.0690 0.5410 0.1472 0.045 Uiso 1 1 calc R . .
H7B H 0.9288 0.5376 0.1463 0.045 Uiso 1 1 calc R . .
C8 C 0.9416(7) 0.7506(15) 0.0635(4) 0.048(3) Uani 1 1 d . . .
H8A H 0.8592 0.7164 0.0659 0.072 Uiso 1 1 calc R . .
H8B H 0.9837 0.6457 0.0469 0.072 Uiso 1 1 calc R . .
H8C H 0.9470 0.8611 0.0383 0.072 Uiso 1 1 calc R . .
C9 C 1.0051(7) 1.2476(13) 0.3157(4) 0.041(2) Uani 1 1 d . . .
H9A H 1.0511 1.2064 0.3511 0.062 Uiso 1 1 calc R . .
H9B H 0.9650 1.3654 0.3238 0.062 Uiso 1 1 calc R . .
H9C H 1.0572 1.2673 0.2840 0.062 Uiso 1 1 calc R . .
C10 C 0.8277(7) 1.0955(13) 0.3453(3) 0.037(2) Uani 1 1 d . . .
H10A H 0.7678 0.9999 0.3358 0.056 Uiso 1 1 calc R . .
H10B H 0.7903 1.2188 0.3475 0.056 Uiso 1 1 calc R . .
H10C H 0.8691 1.0659 0.3831 0.056 Uiso 1 1 calc R . .
C11 C 0.8764(6) 1.2269(13) 0.0688(3) 0.030(2) Uani 1 1 d . . .
H11 H 0.9564 1.2634 0.0707 0.036 Uiso 1 1 calc R . .
C12 C 0.7906(7) 1.2945(13) 0.0303(4) 0.035(2) Uani 1 1 d . . .
H12 H 0.7994 1.3837 0.0001 0.042 Uiso 1 1 calc R . .
C13 C 0.7150(7) 1.0876(13) 0.0888(4) 0.037(2) Uani 1 1 d . . .
H13 H 0.6596 1.0091 0.1059 0.044 Uiso 1 1 calc R . .
C14 C 0.5756(6) 1.2325(15) 0.0120(4) 0.048(3) Uani 1 1 d . . .
H14A H 0.5711 1.1529 -0.0230 0.072 Uiso 1 1 calc R . .
H14B H 0.5654 1.3642 0.0004 0.072 Uiso 1 1 calc R . .
H14C H 0.5138 1.1966 0.0374 0.072 Uiso 1 1 calc R . .

loop_
_atom_site_aniso_label
_atom_site_aniso_U_11
_atom_site_aniso_U_22
_atom_site_aniso_U_33
_atom_site_aniso_U_23
_atom_site_aniso_U_13
_atom_site_aniso_U_12
Ni1 0.0258(7) 0.0458(12) 0.0276(8) 0.0009(7) 0.0004(5) 0.0023(7)
S1 0.0279(12) 0.0498(18) 0.0301(14) -0.0022(11) 0.0007(9) 0.0039(11)
F4 0.054(3) 0.063(5) 0.064(4) -0.017(3) -0.015(3) 0.032(3)
F3 0.031(3) 0.086(5) 0.052(4) -0.003(3) -0.013(2) 0.015(3)
F2 0.075(4) 0.083(5) 0.038(4) -0.006(3) -0.006(3) 0.016(3)
F1 0.063(4) 0.052(5) 0.137(6) -0.002(4) 0.057(4) -0.005(3)
B1 0.031(6) 0.061(10) 0.028(7) -0.008(6) -0.015(4) 0.000(6)
N1 0.028(4) 0.045(6) 0.022(4) 0.004(3) 0.010(3) 0.000(3)
N2 0.028(4) 0.047(6) 0.033(5) 0.000(4) 0.004(3) -0.004(4)
N3 0.030(4) 0.043(6) 0.025(4) -0.003(3) 0.001(3) 0.010(3)
N4 0.025(4) 0.056(6) 0.037(5) -0.002(4) 0.004(3) 0.008(4)
C1 0.039(6) 0.044(7) 0.033(6) 0.010(4) 0.000(4) 0.014(5)
C2 0.018(4) 0.078(9) 0.019(5) 0.006(4) -0.003(3) -0.009(4)
C3 0.028(4) 0.044(6) 0.023(5) -0.003(4) -0.008(3) -0.012(4)
C4 0.020(4) 0.053(7) 0.031(5) -0.001(4) 0.006(4) -0.001(4)
C5 0.029(5) 0.030(6) 0.045(6) -0.010(4) 0.012(4) -0.011(4)
C6 0.037(5) 0.046(8) 0.039(6) 0.013(5) 0.007(4) -0.005(5)
C7 0.033(5) 0.045(7) 0.036(6) 0.000(5) 0.006(4) 0.004(4)
C8 0.038(6) 0.056(8) 0.052(7) -0.013(5) 0.007(5) -0.010(5)
C9 0.047(6) 0.035(7) 0.040(6) 0.004(5) -0.006(4) 0.009(5)
C10 0.050(6) 0.038(7) 0.023(5) 0.002(4) -0.001(4) 0.006(5)
C11 0.016(4) 0.050(7) 0.023(5) 0.004(4) -0.003(3) -0.012(4)
C12 0.040(5) 0.036(7) 0.029(6) -0.002(4) 0.009(4) -0.004(5)
C13 0.033(5) 0.034(7) 0.042(6) 0.004(5) -0.001(4) -0.002(4)
C14 0.024(5) 0.058(8) 0.061(7) 0.000(5) -0.007(4) -0.003(5)

loop_
_atom_type_symbol
_atom_type_description
_atom_type_scat_dispersion_real
_atom_type_scat_dispersion_imag
_atom_type_scat_source
C C 0.0181 0.0091 'International Tables Vol C Tables 4.2.6.8 and 6.1.1.4'
H H 0.0000 0.0000 'International Tables Vol C Tables 4.2.6.8 and 6.1.1.4'
B B 0.0090 0.0039 'International Tables Vol C Tables 4.2.6.8 and 6.1.1.4'
N N 0.0311 0.0180 'International Tables Vol C Tables 4.2.6.8 and 6.1.1.4'
F F 0.0727 0.0534 'International Tables Vol C Tables 4.2.6.8 and 6.1.1.4'
S S 0.3331 0.5567 'International Tables Vol C Tables 4.2.6.8 and 6.1.1.4'
Ni Ni -3.0029 0.5091 'International Tables Vol C Tables 4.2.6.8 and 6.1.1.4'

loop_
_geom_angle_atom_site_label_1
_geom_angle_atom_site_label_2
_geom_angle_atom_site_label_3
_geom_angle
_geom_angle_site_symmetry_1
_geom_angle_site_symmetry_3
_geom_angle_publ_flag
N3 Ni1 N1 176.3(3) . . ?
N3 Ni1 N2 97.1(3) . . ?
N1 Ni1 N2 82.7(3) . . ?
N3 Ni1 S1 89.2(2) . . ?
N1 Ni1 S1 90.9(2) . . ?
N2 Ni1 S1 173.3(2) . . ?
C1 S1 Ni1 100.7(3) . . ?
F2 B1 F3 107.4(8) . . ?
F2 B1 F1 109.4(9) . . ?
F3 B1 F1 109.2(9) . . ?
F2 B1 F4 111.2(9) . . ?
F3 B1 F4 109.8(8) . . ?
F1 B1 F4 109.9(8) . . ?
C6 N1 C2 109.5(7) . . ?
C6 N1 C3 110.1(6) . . ?
C2 N1 C3 110.6(6) . . ?
C6 N1 Ni1 108.8(5) . . ?
C2 N1 Ni1 113.6(5) . . ?
C3 N1 Ni1 104.1(5) . . ?
C8 N2 C7 107.8(7) . . ?
C8 N2 C5 108.1(6) . . ?
C7 N2 C5 110.7(6) . . ?
C8 N2 Ni1 116.9(5) . . ?
C7 N2 Ni1 106.3(5) . . ?
C5 N2 Ni1 106.9(5) . . ?
C13 N3 C11 106.4(7) . . ?
C13 N3 Ni1 129.4(6) . . ?
C11 N3 Ni1 124.0(5) . . ?
C12 N4 C13 108.6(7) . . ?
C12 N4 C14 125.3(8) . . ?
C13 N4 C14 125.9(7) . . ?
C2 C1 C9 116.3(7) . . ?
C2 C1 C10 108.6(7) . . ?
C9 C1 C10 106.1(8) . . ?
C2 C1 S1 107.3(6) . . ?
C9 C1 S1 109.4(6) . . ?
C10 C1 S1 108.9(6) . . ?
C1 C2 N1 115.3(7) . . ?
C1 C2 H2A 108.5 . . ?
N1 C2 H2A 108.5 . . ?
C1 C2 H2B 108.5 . . ?
N1 C2 H2B 108.5 . . ?
H2A C2 H2B 107.5 . . ?
N1 C3 C4 111.8(6) . . ?
N1 C3 H3A 109.3 . . ?
C4 C3 H3A 109.3 . . ?
N1 C3 H3B 109.3 . . ?
C4 C3 H3B 109.2 . . ?
H3A C3 H3B 107.9 . . ?
C5 C4 C3 115.7(6) . . ?
C5 C4 H4A 108.4 . . ?
C3 C4 H4A 108.4 . . ?
C5 C4 H4B 108.4 . . ?
C3 C4 H4B 108.4 . . ?
H4A C4 H4B 107.4 . . ?
C4 C5 N2 110.6(6) . . ?
C4 C5 H5A 109.5 . . ?
N2 C5 H5A 109.5 . . ?
C4 C5 H5B 109.5 . . ?
N2 C5 H5B 109.5 . . ?
H5A C5 H5B 108.1 . . ?
N1 C6 C7 109.8(7) . . ?
N1 C6 H6A 109.7 . . ?
C7 C6 H6A 109.7 . . ?
N1 C6 H6B 109.7 . . ?
C7 C6 H6B 109.7 . . ?
H6A C6 H6B 108.2 . . ?
N2 C7 C6 109.9(7) . . ?
N2 C7 H7A 109.7 . . ?
C6 C7 H7A 109.7 . . ?
N2 C7 H7B 109.7 . . ?
C6 C7 H7B 109.7 . . ?
H7A C7 H7B 108.2 . . ?
N2 C8 H8A 109.5 . . ?
N2 C8 H8B 109.5 . . ?
H8A C8 H8B 109.5 . . ?
N2 C8 H8C 109.5 . . ?
H8A C8 H8C 109.5 . . ?
H8B C8 H8C 109.5 . . ?
C1 C9 H9A 109.5 . . ?
C1 C9 H9B 109.5 . . ?
H9A C9 H9B 109.5 . . ?
C1 C9 H9C 109.5 . . ?
H9A C9 H9C 109.5 . . ?
H9B C9 H9C 109.5 . . ?
C1 C10 H10A 109.5 . . ?
C1 C10 H10B 109.5 . . ?
H10A C10 H10B 109.5 . . ?
C1 C10 H10C 109.5 . . ?
H10A C10 H10C 109.5 . . ?
H10B C10 H10C 109.5 . . ?
C12 C11 N3 108.9(7) . . ?
C12 C11 H11 125.6 . . ?
N3 C11 H11 125.6 . . ?
N4 C12 C11 106.1(7) . . ?
N4 C12 H12 126.9 . . ?
C11 C12 H12 126.9 . . ?
N3 C13 N4 110.0(8) . . ?
N3 C13 H13 125.0 . . ?
N4 C13 H13 125.0 . . ?
N4 C14 H14A 109.5 . . ?
N4 C14 H14B 109.5 . . ?
H14A C14 H14B 109.5 . . ?
N4 C14 H14C 109.5 . . ?
H14A C14 H14C 109.5 . . ?
H14B C14 H14C 109.5 . . ?

loop_
_geom_bond_atom_site_label_1
_geom_bond_atom_site_label_2
_geom_bond_distance
_geom_bond_site_symmetry_2
_geom_bond_publ_flag
Ni1 N3 1.888(7) . ?
Ni1 N1 1.890(7) . ?
Ni1 N2 1.956(7) . ?
Ni1 S1 2.136(3) . ?
S1 C1 1.854(8) . ?
F4 B1 1.380(12) . ?
F3 B1 1.376(10) . ?
F2 B1 1.365(11) . ?
F1 B1 1.379(13) . ?
N1 C6 1.486(10) . ?
N1 C2 1.498(9) . ?
N1 C3 1.532(9) . ?
N2 C8 1.464(10) . ?
N2 C7 1.501(11) . ?
N2 C5 1.507(9) . ?
N3 C13 1.318(10) . ?
N3 C11 1.396(10) . ?
N4 C12 1.360(10) . ?
N4 C13 1.358(11) . ?
N4 C14 1.463(10) . ?
C1 C2 1.474(12) . ?
C1 C9 1.519(12) . ?
C1 C10 1.531(10) . ?
C2 H2A 0.9900 . ?
C2 H2B 0.9900 . ?
C3 C4 1.534(10) . ?
C3 H3A 0.9900 . ?
C3 H3B 0.9900 . ?
C4 C5 1.501(11) . ?
C4 H4A 0.9900 . ?
C4 H4B 0.9900 . ?
C5 H5A 0.9900 . ?
C5 H5B 0.9900 . ?
C6 C7 1.527(12) . ?
C6 H6A 0.9900 . ?
C6 H6B 0.9900 . ?
C7 H7A 0.9900 . ?
C7 H7B 0.9900 . ?
C8 H8A 0.9800 . ?
C8 H8B 0.9800 . ?
C8 H8C 0.9800 . ?
C9 H9A 0.9800 . ?
C9 H9B 0.9800 . ?
C9 H9C 0.9800 . ?
C10 H10A 0.9800 . ?
C10 H10B 0.9800 . ?
C10 H10C 0.9800 . ?
C11 C12 1.362(11) . ?
C11 H11 0.9500 . ?
C12 H12 0.9500 . ?
C13 H13 0.9500 . ?
C14 H14A 0.9800 . ?
C14 H14B 0.9800 . ?
C14 H14C 0.9800 . ?

loop_
_geom_torsion_atom_site_label_1
_geom_torsion_atom_site_label_2
_geom_torsion_atom_site_label_3
_geom_torsion_atom_site_label_4
_geom_torsion
_geom_torsion_site_symmetry_1
_geom_torsion_site_symmetry_2
_geom_torsion_site_symmetry_3
_geom_torsion_site_symmetry_4
_geom_torsion_publ_flag
N3 Ni1 S1 C1 -175.0(4) . . . . ?
N1 Ni1 S1 C1 1.3(4) . . . . ?
N2 Ni1 S1 C1 -15(2) . . . . ?
N3 Ni1 N1 C6 -128(5) . . . . ?
N2 Ni1 N1 C6 -41.4(5) . . . . ?
S1 Ni1 N1 C6 140.5(5) . . . . ?
N3 Ni1 N1 C2 110(5) . . . . ?
N2 Ni1 N1 C2 -163.7(6) . . . . ?
S1 Ni1 N1 C2 18.3(6) . . . . ?
N3 Ni1 N1 C3 -11(5) . . . . ?
N2 Ni1 N1 C3 76.0(5) . . . . ?
S1 Ni1 N1 C3 -102.1(5) . . . . ?
N3 Ni1 N2 C8 -22.3(6) . . . . ?
N1 Ni1 N2 C8 161.4(6) . . . . ?
S1 Ni1 N2 C8 178.2(17) . . . . ?
N3 Ni1 N2 C7 -142.7(5) . . . . ?
N1 Ni1 N2 C7 41.0(5) . . . . ?
S1 Ni1 N2 C7 58(2) . . . . ?
N3 Ni1 N2 C5 99.0(5) . . . . ?
N1 Ni1 N2 C5 -77.3(5) . . . . ?
S1 Ni1 N2 C5 -61(2) . . . . ?
N1 Ni1 N3 C13 -166(4) . . . . ?
N2 Ni1 N3 C13 108.2(8) . . . . ?
S1 Ni1 N3 C13 -74.2(8) . . . . ?
N1 Ni1 N3 C11 9(5) . . . . ?
N2 Ni1 N3 C11 -77.6(7) . . . . ?
S1 Ni1 N3 C11 100.0(7) . . . . ?
Ni1 S1 C1 C2 -20.3(6) . . . . ?
Ni1 S1 C1 C9 106.7(6) . . . . ?
Ni1 S1 C1 C10 -137.7(6) . . . . ?
C9 C1 C2 N1 -85.7(9) . . . . ?
C10 C1 C2 N1 154.8(7) . . . . ?
S1 C1 C2 N1 37.2(8) . . . . ?
C6 N1 C2 C1 -160.2(7) . . . . ?
C3 N1 C2 C1 78.3(9) . . . . ?
Ni1 N1 C2 C1 -38.3(8) . . . . ?
C6 N1 C3 C4 43.7(9) . . . . ?
C2 N1 C3 C4 164.8(7) . . . . ?
Ni1 N1 C3 C4 -72.8(7) . . . . ?
N1 C3 C4 C5 51.4(10) . . . . ?
C3 C4 C5 N2 -49.4(10) . . . . ?
C8 N2 C5 C4 -163.8(7) . . . . ?
C7 N2 C5 C4 -45.9(9) . . . . ?
Ni1 N2 C5 C4 69.5(7) . . . . ?
C2 N1 C6 C7 156.6(7) . . . . ?
C3 N1 C6 C7 -81.6(8) . . . . ?
Ni1 N1 C6 C7 31.9(8) . . . . ?
C8 N2 C7 C6 -157.7(7) . . . . ?
C5 N2 C7 C6 84.2(8) . . . . ?
Ni1 N2 C7 C6 -31.6(8) . . . . ?
N1 C6 C7 N2 0.9(9) . . . . ?
C13 N3 C11 C12 -0.8(10) . . . . ?
Ni1 N3 C11 C12 -176.1(6) . . . . ?
C13 N4 C12 C11 -1.4(10) . . . . ?
C14 N4 C12 C11 -177.3(8) . . . . ?
N3 C11 C12 N4 1.4(10) . . . . ?
C11 N3 C13 N4 -0.1(10) . . . . ?
Ni1 N3 C13 N4 174.9(6) . . . . ?
C12 N4 C13 N3 1.0(10) . . . . ?
C14 N4 C13 N3 176.8(8) . . . . ?
